data_4100245
_journal_name_full 'Journal of the American Chemical Society'
_journal_year 2005
_chemical_absolute_configuration syn
_chemical_formula_moiety 'C8 H12 N4 O3, 2(H2 O)'
_chemical_formula_sum 'C8 H16 N4 O5'
_chemical_formula_weight 248.25
_space_group_IT_number 4
_symmetry_cell_setting monoclinic
_symmetry_space_group_name_Hall 'P 2yb'
_symmetry_space_group_name_H-M 'P 1 21 1'
_cell_angle_alpha 90.00
_cell_angle_beta 99.908(2)
_cell_angle_gamma 90.00
_cell_formula_units_Z 2
_cell_length_a 6.0389(7)
_cell_length_b 7.2672(9)
_cell_length_c 12.9258(15)
_cell_measurement_temperature 193(2)
_cell_volume 558.80(11)
_diffrn_ambient_temperature 193(2)
_exptl_crystal_density_diffrn 1.475
_cod_depositor_comments
;
The following automatic conversions were performed:
'_symmetry_cell_setting' value 'Monoclinic' changed to 'monoclinic'
according to '/home/saulius/struct/CIF-dictionaries/cif_core.dic'
dictionary named 'cif_core.dic' version 2.4.1 from 2010-06-29.

Automatic conversion script
Id: cif_fix_enum 1527 2010-12-29 10:47:43Z saulius 
;
_cod_original_sg_symbol_Hall 'P 2yb '
_cod_original_sg_symbol_H-M 'P 21'
_cod_database_code 4100245

loop_
_symmetry_equiv_pos_as_xyz
'x, y, z'
'-x, y+1/2, -z'

loop_
_atom_site_label
_atom_site_type_symbol
_atom_site_fract_x
_atom_site_fract_y
_atom_site_fract_z
_atom_site_U_iso_or_equiv
_atom_site_adp_type
_atom_site_occupancy
_atom_site_symmetry_multiplicity
_atom_site_calc_flag
_atom_site_refinement_flags
_atom_site_disorder_assembly
_atom_site_disorder_group
O3 O 0.93093(15) 1.19941(16) 0.26965(8) 0.0233(2) Uani 1 1 d . . .
O4 O 0.39839(18) 0.40153(17) 0.45944(9) 0.0287(2) Uani 1 1 d . . .
N2 N 0.37962(18) 1.00460(15) 0.27710(9) 0.0191(2) Uani 1 1 d . . .
H2 H 0.2946 1.0804 0.3062 0.023 Uiso 1 1 calc R . .
O5 O 0.18411(18) 0.09156(17) 0.52210(9) 0.0278(2) Uani 1 1 d . . .
C3 C 0.55863(19) 1.08129(18) 0.22817(9) 0.0177(2) Uani 1 1 d . . .
H3 H 0.6082 0.9834 0.1828 0.021 Uiso 1 1 calc R . .
N3 N 0.07083(18) 1.15938(18) 0.07642(9) 0.0240(2) Uani 1 1 d . . .
H3A H 0.0156 1.1640 0.1351 0.029 Uiso 1 1 calc R . .
O2 O 0.76250(17) 1.1257(2) 0.40403(8) 0.0313(2) Uani 1 1 d . . .
O1 O 0.4493(2) 0.70240(17) 0.24630(9) 0.0323(2) Uani 1 1 d . . .
C2 C 0.3380(2) 0.82226(18) 0.27993(10) 0.0194(2) Uani 1 1 d . . .
C5 C 0.4704(2) 1.24477(18) 0.15652(10) 0.0211(2) Uani 1 1 d . . .
H5A H 0.4097 1.3394 0.1992 0.025 Uiso 1 1 calc R . .
H5B H 0.5978 1.3004 0.1287 0.025 Uiso 1 1 calc R . .
C10 C 0.2966(2) 1.1692(2) -0.03837(10) 0.0258(3) Uani 1 1 d . . .
H10 H 0.4269 1.1832 -0.0697 0.031 Uiso 1 1 calc R . .
N1 N 0.0589(2) 0.58637(16) 0.30743(8) 0.0220(2) Uani 1 1 d . . .
H1A H 0.0117 0.5747 0.2370 0.033 Uiso 1 1 calc R . .
H1B H -0.0570 0.5608 0.3417 0.033 Uiso 1 1 calc R . .
H1C H 0.1738 0.5065 0.3286 0.033 Uiso 1 1 calc R . .
C1 C 0.1369(2) 0.7755(2) 0.33154(12) 0.0248(3) Uani 1 1 d . . .
H1D H 0.1790 0.7901 0.4086 0.030 Uiso 1 1 calc R . .
H1E H 0.0129 0.8624 0.3066 0.030 Uiso 1 1 calc R . .
C4 C 0.76585(19) 1.14114(18) 0.30782(9) 0.0189(2) Uani 1 1 d . . .
C6 C 0.2910(2) 1.1925(2) 0.06615(10) 0.0212(2) Uani 1 1 d . . .
N4 N 0.0859(2) 1.1224(2) -0.09197(9) 0.0300(3) Uani 1 1 d . . .
C8 C -0.0441(2) 1.1187(2) -0.01964(11) 0.0281(3) Uani 1 1 d . . .
H8 H -0.2001 1.0907 -0.0337 0.034 Uiso 1 1 calc R . .
H11 H 0.536(4) 0.413(4) 0.4490(18) 0.034 Uiso 1 1 d . . .
H12 H 0.391(3) 0.480(4) 0.5162(18) 0.034 Uiso 1 1 d . . .
H13 H 0.068(4) 0.095(4) 0.4892(17) 0.034 Uiso 1 1 d . . .
H14 H 0.276(3) 0.184(4) 0.5062(17) 0.034 Uiso 1 1 d . . .

loop_
_atom_site_aniso_label
_atom_site_aniso_U_11
_atom_site_aniso_U_22
_atom_site_aniso_U_33
_atom_site_aniso_U_23
_atom_site_aniso_U_13
_atom_site_aniso_U_12
O3 0.0180(4) 0.0289(5) 0.0238(4) -0.0003(4) 0.0058(3) -0.0044(4)
O4 0.0227(5) 0.0346(6) 0.0291(5) -0.0004(5) 0.0058(4) -0.0003(4)
N2 0.0176(4) 0.0182(4) 0.0228(5) 0.0005(4) 0.0072(4) -0.0007(4)
O5 0.0225(4) 0.0322(5) 0.0284(5) -0.0012(4) 0.0036(4) 0.0008(4)
C3 0.0158(4) 0.0191(5) 0.0186(5) 0.0003(4) 0.0044(4) -0.0022(4)
N3 0.0199(5) 0.0324(6) 0.0200(5) -0.0011(4) 0.0046(4) -0.0017(4)
O2 0.0250(4) 0.0500(7) 0.0192(4) -0.0010(5) 0.0045(3) -0.0087(5)
O1 0.0379(6) 0.0221(4) 0.0425(6) -0.0010(4) 0.0225(5) 0.0006(5)
C2 0.0206(5) 0.0195(5) 0.0185(5) 0.0004(4) 0.0042(4) -0.0019(4)
C5 0.0212(5) 0.0200(5) 0.0218(5) 0.0028(4) 0.0025(4) -0.0016(4)
C10 0.0231(5) 0.0347(7) 0.0206(5) 0.0042(5) 0.0063(4) 0.0054(5)
N1 0.0262(5) 0.0197(5) 0.0205(5) -0.0006(4) 0.0050(4) -0.0060(4)
C1 0.0287(6) 0.0189(5) 0.0302(6) -0.0039(5) 0.0147(5) -0.0053(5)
C4 0.0174(4) 0.0197(5) 0.0198(5) -0.0012(4) 0.0038(4) 0.0002(4)
C6 0.0197(5) 0.0250(6) 0.0192(5) 0.0031(5) 0.0039(4) 0.0008(5)
N4 0.0270(5) 0.0423(7) 0.0198(5) -0.0016(5) 0.0016(4) 0.0050(6)
C8 0.0214(6) 0.0381(8) 0.0236(6) -0.0035(6) 0.0000(4) -0.0004(6)

loop_
_geom_bond_atom_site_label_1
_geom_bond_atom_site_label_2
_geom_bond_distance
_geom_bond_site_symmetry_2
_geom_bond_publ_flag
O3 C4 1.2593(15) . ?
O4 H11 0.87(2) . ?
O4 H12 0.94(3) . ?
N2 C2 1.3504(17) . ?
N2 C3 1.4541(15) . ?
N2 H2 0.8800 . ?
O5 H13 0.76(2) . ?
O5 H14 0.92(2) . ?
C3 C4 1.5400(16) . ?
C3 C5 1.5438(18) . ?
C3 H3 1.0000 . ?
N3 C8 1.3469(17) . ?
N3 C6 1.3801(16) . ?
N3 H3A 0.8800 . ?
O2 C4 1.2523(15) . ?
O1 C2 1.2250(17) . ?
C2 C1 1.5211(17) . ?
C5 C6 1.4990(18) . ?
C5 H5A 0.9900 . ?
C5 H5B 0.9900 . ?
C10 C6 1.3678(18) . ?
C10 N4 1.3828(19) . ?
C10 H10 0.9500 . ?
N1 C1 1.4688(18) . ?
N1 H1A 0.9100 . ?
N1 H1B 0.9100 . ?
N1 H1C 0.9100 . ?
C1 H1D 0.9900 . ?
C1 H1E 0.9900 . ?
N4 C8 1.3205(19) . ?
C8 H8 0.9500 . ?

loop_
_cod_related_entry_id
_cod_related_entry_database
_cod_related_entry_code
1 ChemSpider 30659893
